data_4113929
loop_
_publ_author_name
'Patrick M. Woodward'
'Emmanuelle Suard'
'Pavel Karen'

_publ_section_title
;
 Structural Tuning of Charge, Orbital, and Spin Ordering in Double-Cell
 Perovskite Series between NdBaFe2O5 and HoBaFe2O5
;
_journal_name_full 'Journal of the American Chemical Society'
_journal_page_first 8889
_journal_page_last 8899
_journal_paper_doi 10.1021/ja034813+
_journal_volume 125
_journal_year 2003
_chemical_formula_sum 'Ba Fe2 Nd O5'
_space_group_IT_number 26
_symmetry_cell_setting orthorhombic
_symmetry_space_group_name_Hall 'P -2a 2a'
_symmetry_space_group_name_H-M 'P 21 m a'
_cell_angle_alpha 90.0
_cell_angle_beta 90.0
_cell_angle_gamma 90.0
_cell_formula_units_Z 2
_cell_length_a 8.00318(13)
_cell_length_b 3.92013(7)
_cell_length_c 7.64047(13)
_cell_volume 239.708(7)
_pd_block_id |PHASE_1||
_pd_phase_name NdBaFe2O5
_cod_data_source_file ja0348132Bsi20030304_041321_12.cif
_cod_data_source_block ND_175K_phase_1
_cod_original_formula_sum 'Nd Ba Fe2 O5'
_cod_database_code 4113929

loop_
_symmetry_equiv_pos_as_xyz
+x,+y,+z
+x+1/2,-y,-z
+x,-y,+z
+x+1/2,+y,-z

loop_
_atom_site_label
_atom_site_fract_x
_atom_site_fract_y
_atom_site_fract_z
_atom_site_occupancy
_atom_site_thermal_displace_type
_atom_site_U_iso_or_equiv
_atom_site_symmetry_multiplicity
Nd 0.0127(11) 0.0 0.4955(9) 1.0 Uiso 0.0031(4) 2
Ba 0.0 0.0 0.0008(13) 1.0 Uiso 0.0052(6) 2
Fe1 0.2661(11) 0.5 0.2518(4) 1.0 Uiso 0.00387(28) 2
Fe2 0.7539(12) 0.5 0.2639(4) 1.0 Uiso 0.00387(28) 2
O1 0.2470(12) 0.5 0.0062(9) 1.0 Uiso 0.0069(6) 2
O2a 0.7539(11) 0.0 0.3081(9) 1.0 Uiso 0.0063(12) 2
O2b 0.2592(11) 0.0 0.3031(9) 1.0 Uiso 0.0049(11) 2
O3a 0.0232(12) 0.5 0.2945(7) 1.0 Uiso 0.0086(13) 2
O3b 0.5064(15) 0.5 0.3135(7) 1.0 Uiso 0.0055(11) 2

loop_
_atom_type_symbol
_atom_type_number_in_cell
ND 2.0
BA 2.0
FE 4.0
O 10.0
